data_7701832
loop_
_publ_author_name
'Freeman, Lucas'
'Walley, Jacob'
'Dickie, Diane Amanda'
'Gilliard, Robert J.'

_publ_section_title
;
 Low-Nuclearity Magnesium Hydride Complexes Stabilized by N-Heterocyclic
 Carbenes
;
_journal_name_full 'Dalton Transactions'
_journal_paper_doi 10.1039/C9DT03915E
_journal_year 2019
_chemical_formula_moiety 'C24 H64 Mg2 N4 Si8'
_chemical_formula_sum 'C24 H64 Mg2 N4 Si8'
_chemical_formula_weight 682.13
_chemical_properties_physical Air-sensitive,Moisture-sensitive
_space_group_crystal_system monoclinic
_space_group_IT_number 14
_space_group_name_Hall '-P 2ybc'
_space_group_name_H-M_alt 'P 1 21/c 1'
_atom_sites_solution_hydrogens geom
_atom_sites_solution_primary iterative
_audit_update_record
;
2019-08-22 deposited with the CCDC.	2019-11-07 downloaded from the CCDC.
;
_cell_angle_alpha 90
_cell_angle_beta 98.891(2)
_cell_angle_gamma 90
_cell_formula_units_Z 4
_cell_length_a 11.5402(9)
_cell_length_b 16.7067(13)
_cell_length_c 20.9436(17)
_cell_measurement_reflns_used 9937
_cell_measurement_temperature 100
_cell_measurement_theta_max 31.430
_cell_measurement_theta_min 2.259
_cell_volume 3989.4(5)
_computing_cell_refinement 'SAINT V8.38A (Bruker AXS Inc., 2017)'
_computing_data_collection 'Bruker Instrument Service v2017.5.0.0'
_computing_data_reduction 'SAINT V8.38A (Bruker AXS Inc., 2017)'
_computing_molecular_graphics 'Olex2 (Dolomanov et al., 2009)'
_computing_publication_material 'Olex2 (Dolomanov et al., 2009)'
_computing_structure_refinement 'ShelXL (Sheldrick, 2015)'
_computing_structure_solution 'olex2.solve (Bourhis et al., 2015)'
_diffrn_ambient_temperature 99.99
_diffrn_detector_area_resol_mean 8.3333
_diffrn_detector_type 'CCD Area Detector'
_diffrn_measured_fraction_theta_full 1.000
_diffrn_measured_fraction_theta_max 0.996
_diffrn_measurement_device 'Kappa Four-Circle Diffractometer'
_diffrn_measurement_device_type 'Bruker APEX II Duo'
_diffrn_measurement_method '\w and \f scans'
_diffrn_radiation_type MoK\a
_diffrn_radiation_wavelength 0.71073
_diffrn_reflns_av_R_equivalents 0.0292
_diffrn_reflns_av_unetI/netI 0.0256
_diffrn_reflns_Laue_measured_fraction_full 1.000
_diffrn_reflns_Laue_measured_fraction_max 0.996
_diffrn_reflns_limit_h_max 16
_diffrn_reflns_limit_h_min -16
_diffrn_reflns_limit_k_max 24
_diffrn_reflns_limit_k_min -24
_diffrn_reflns_limit_l_max 30
_diffrn_reflns_limit_l_min -30
_diffrn_reflns_number 59939
_diffrn_reflns_point_group_measured_fraction_full 1.000
_diffrn_reflns_point_group_measured_fraction_max 0.996
_diffrn_reflns_theta_full 25.242
_diffrn_reflns_theta_max 31.571
_diffrn_reflns_theta_min 1.567
_exptl_absorpt_coefficient_mu 0.321
_exptl_absorpt_correction_T_max 0.7462
_exptl_absorpt_correction_T_min 0.6527
_exptl_absorpt_correction_type multi-scan
_exptl_absorpt_process_details
'SADABS-2016/2 (Bruker,2016/2) was used for absorption correction. wR2(int) was 0.0575 before and 0.0380 after correction. The Ratio of minimum to maximum transmission is 0.8747. The \l/2 correction factor is 0.00150.'
_exptl_crystal_colour colourless
_exptl_crystal_colour_primary colourless
_exptl_crystal_density_diffrn 1.136
_exptl_crystal_description block
_exptl_crystal_F_000 1488
_exptl_crystal_recrystallization_method 'Re-crystallisation from solvent: hexanes'
_exptl_crystal_size_max 0.856
_exptl_crystal_size_mid 0.396
_exptl_crystal_size_min 0.298
_refine_diff_density_max 1.018
_refine_diff_density_min -0.450
_refine_diff_density_rms 0.068
_refine_ls_extinction_method none
_refine_ls_goodness_of_fit_ref 1.133
_refine_ls_hydrogen_treatment constr
_refine_ls_matrix_type full
_refine_ls_number_parameters 359
_refine_ls_number_reflns 13286
_refine_ls_number_restraints 0
_refine_ls_restrained_S_all 1.133
_refine_ls_R_factor_all 0.0576
_refine_ls_R_factor_gt 0.0441
_refine_ls_shift/su_max 0.001
_refine_ls_shift/su_mean 0.000
_refine_ls_structure_factor_coef Fsqd
_refine_ls_weighting_details 'w=1/[\s^2^(Fo^2^)+(0.0324P)^2^+3.8881P] where P=(Fo^2^+2Fc^2^)/3'
_refine_ls_weighting_scheme calc
_refine_ls_wR_factor_gt 0.0995
_refine_ls_wR_factor_ref 0.1065
_reflns_Friedel_coverage 0.000
_reflns_number_gt 11072
_reflns_number_total 13286
_reflns_threshold_expression 'I > 2\s(I)'
_cod_data_source_file c9dt03915e2.cif
_cod_data_source_block 1
_cod_database_code 7701832
_shelx_space_group_comment
;
The symmetry employed for this shelxl refinement is uniquely defined
by the following loop, which should always be used as a source of
symmetry information in preference to the above space-group names.
They are only intended as comments.
;
_shelx_estimated_absorpt_t_max 0.910
_shelx_estimated_absorpt_t_min 0.771
_olex2_refinement_description
;
1. Fixed Uiso
 At 1.2 times of:
  All C(H,H) groups
 At 1.5 times of:
  All C(H,H,H) groups
2.a Secondary CH2 refined with riding coordinates:
 C22(H22A,H22B), C15(H15A,H15B), C9(H9A,H9B), C16(H16A,H16B), C10(H10A,H10B),
 C4(H4A,H4B), C3(H3A,H3B), C21(H21A,H21B)
2.b Idealised Me refined as rotating group:
 C24(H24A,H24B,H24C), C17(H17C,H17B,H17A), C6(H6C,H6B,H6A), C8(H8C,H8B,H8A),
 C5(H5A,H5B,H5C), C20(H20B,H20C,H20A), C7(H7A,H7C,H7B), C23(H23C,H23B,H23A),
 C13(H13A,H13B,H13C), C11(H11A,H11B,H11C), C18(H18B,H18A,H18C), C1(H1A,H1B,H1C),
  C19(H19C,H19A,H19B), C12(H12A,H12B,H12C), C2(H2A,H2B,H2C), C14(H14B,H14C,H14A)
;
_olex2_submission_special_instructions 'No special instructions were received'

loop_
_space_group_symop_operation_xyz
'x, y, z'
'-x, y+1/2, -z+1/2'
'-x, -y, -z'
'x, -y-1/2, z-1/2'

loop_
_atom_site_label
_atom_site_type_symbol
_atom_site_fract_x
_atom_site_fract_y
_atom_site_fract_z
_atom_site_U_iso_or_equiv
_atom_site_adp_type
_atom_site_occupancy
_atom_site_site_symmetry_order
_atom_site_calc_flag
_atom_site_refinement_flags_posn
Si6 Si 0.70277(4) 0.19639(3) 0.81393(2) 0.01736(9) Uani 1 1 d .
Si1 Si 1.00171(4) 0.43168(3) 0.89156(2) 0.02096(9) Uani 1 1 d .
Si5 Si 0.59620(4) 0.34611(3) 0.83046(2) 0.01697(9) Uani 1 1 d .
Si7 Si 0.41493(4) 0.36038(3) 0.57588(2) 0.01907(9) Uani 1 1 d .
Si8 Si 0.39712(4) 0.20562(3) 0.62482(2) 0.02159(10) Uani 1 1 d .
Si2 Si 1.14570(4) 0.33780(3) 0.82606(2) 0.01808(9) Uani 1 1 d .
Si3 Si 0.82142(4) 0.45298(3) 0.64267(2) 0.01958(9) Uani 1 1 d .
Si4 Si 0.86423(4) 0.28777(3) 0.62378(2) 0.02045(9) Uani 1 1 d .
Mg2 Mg 0.63365(5) 0.31375(3) 0.68753(2) 0.01395(10) Uani 1 1 d .
Mg1 Mg 0.85676(4) 0.34184(3) 0.77104(2) 0.01402(10) Uani 1 1 d .
N3 N 0.69549(11) 0.29679(8) 0.78724(6) 0.0143(2) Uani 1 1 d .
N2 N 0.79948(11) 0.35587(8) 0.67223(6) 0.0151(2) Uani 1 1 d .
N4 N 0.47961(12) 0.29295(8) 0.63343(6) 0.0169(2) Uani 1 1 d .
N1 N 1.00307(11) 0.36709(8) 0.82769(7) 0.0175(2) Uani 1 1 d .
C24 C 0.36432(18) 0.15726(12) 0.70075(10) 0.0303(4) Uani 1 1 d .
H24A H 0.319292 0.108084 0.689865 0.045 Uiso 1 1 calc GR
H24B H 0.318510 0.194150 0.723341 0.045 Uiso 1 1 calc GR
H24C H 0.438010 0.144256 0.728771 0.045 Uiso 1 1 calc GR
C22 C 0.25388(17) 0.23914(13) 0.57684(10) 0.0326(4) Uani 1 1 d .
H22A H 0.213152 0.193678 0.552691 0.039 Uiso 1 1 calc R
H22B H 0.201964 0.261892 0.605678 0.039 Uiso 1 1 calc R
C17 C 0.69659(18) 0.12436(12) 0.74498(10) 0.0300(4) Uani 1 1 d .
H17C H 0.631491 0.138793 0.711133 0.045 Uiso 1 1 calc GR
H17B H 0.684577 0.070015 0.760303 0.045 Uiso 1 1 calc GR
H17A H 0.770468 0.126591 0.727424 0.045 Uiso 1 1 calc GR
C6 C 1.16791(15) 0.22708(11) 0.83838(9) 0.0246(3) Uani 1 1 d .
H6C H 1.126336 0.198307 0.800923 0.037 Uiso 1 1 calc GR
H6B H 1.137144 0.210507 0.877404 0.037 Uiso 1 1 calc GR
H6A H 1.251824 0.214715 0.843241 0.037 Uiso 1 1 calc GR
C8 C 0.95063(18) 0.50493(12) 0.68980(11) 0.0352(5) Uani 1 1 d .
H8C H 1.022500 0.475921 0.684837 0.053 Uiso 1 1 calc GR
H8B H 0.941835 0.506379 0.735587 0.053 Uiso 1 1 calc GR
H8A H 0.955264 0.559730 0.673691 0.053 Uiso 1 1 calc GR
C5 C 1.20244(16) 0.36878(11) 0.75016(9) 0.0253(3) Uani 1 1 d .
H5A H 1.280192 0.345318 0.749875 0.038 Uiso 1 1 calc GR
H5B H 1.208093 0.427267 0.748728 0.038 Uiso 1 1 calc GR
H5C H 1.148577 0.349890 0.712367 0.038 Uiso 1 1 calc GR
C15 C 0.49397(16) 0.26260(11) 0.84392(9) 0.0263(4) Uani 1 1 d .
H15A H 0.452740 0.274866 0.880848 0.032 Uiso 1 1 calc R
H15B H 0.434911 0.253989 0.804929 0.032 Uiso 1 1 calc R
C20 C 0.35701(16) 0.45387(11) 0.60975(9) 0.0250(3) Uani 1 1 d .
H20B H 0.421720 0.482759 0.635691 0.037 Uiso 1 1 calc GR
H20C H 0.298405 0.439468 0.637004 0.037 Uiso 1 1 calc GR
H20A H 0.320711 0.488106 0.574204 0.037 Uiso 1 1 calc GR
C9 C 0.85862(18) 0.43178(13) 0.55984(9) 0.0319(4) Uani 1 1 d .
H9A H 0.786734 0.422136 0.528352 0.038 Uiso 1 1 calc R
H9B H 0.902458 0.476957 0.544444 0.038 Uiso 1 1 calc R
C16 C 0.57291(17) 0.18762(12) 0.85843(10) 0.0294(4) Uani 1 1 d .
H16A H 0.527530 0.138768 0.844288 0.035 Uiso 1 1 calc R
H16B H 0.600428 0.183482 0.905484 0.035 Uiso 1 1 calc R
C7 C 0.69207(17) 0.51949(11) 0.64530(10) 0.0278(4) Uani 1 1 d .
H7A H 0.699332 0.567518 0.619343 0.042 Uiso 1 1 calc GR
H7C H 0.688979 0.535031 0.690123 0.042 Uiso 1 1 calc GR
H7B H 0.620057 0.490805 0.627806 0.042 Uiso 1 1 calc GR
C10 C 0.93625(19) 0.35492(13) 0.56946(10) 0.0331(4) Uani 1 1 d .
H10A H 1.017120 0.368444 0.589758 0.040 Uiso 1 1 calc R
H10B H 0.939438 0.328479 0.527466 0.040 Uiso 1 1 calc R
C23 C 0.4602(2) 0.12528(13) 0.57733(11) 0.0365(5) Uani 1 1 d .
H23C H 0.403307 0.081658 0.568044 0.055 Uiso 1 1 calc GR
H23B H 0.532552 0.104574 0.602589 0.055 Uiso 1 1 calc GR
H23A H 0.477525 0.147796 0.536644 0.055 Uiso 1 1 calc GR
C13 C 0.52599(16) 0.43113(11) 0.78094(9) 0.0259(3) Uani 1 1 d .
H13A H 0.586280 0.469732 0.773271 0.039 Uiso 1 1 calc GR
H13B H 0.468994 0.457477 0.804104 0.039 Uiso 1 1 calc GR
H13C H 0.485855 0.410776 0.739459 0.039 Uiso 1 1 calc GR
C4 C 1.23167(15) 0.39473(12) 0.89621(9) 0.0256(3) Uani 1 1 d .
H4A H 1.243971 0.360941 0.935508 0.031 Uiso 1 1 calc R
H4B H 1.309193 0.410854 0.885838 0.031 Uiso 1 1 calc R
C3 C 1.15755(16) 0.46989(12) 0.90718(10) 0.0303(4) Uani 1 1 d .
H3A H 1.169539 0.513217 0.876620 0.036 Uiso 1 1 calc R
H3B H 1.177917 0.490105 0.951942 0.036 Uiso 1 1 calc R
C11 C 0.75155(19) 0.22176(14) 0.57626(10) 0.0350(5) Uani 1 1 d .
H11A H 0.705622 0.195034 0.605666 0.053 Uiso 1 1 calc GR
H11B H 0.790641 0.181452 0.553080 0.053 Uiso 1 1 calc GR
H11C H 0.699330 0.254201 0.545135 0.053 Uiso 1 1 calc GR
C18 C 0.84142(18) 0.17466(12) 0.86950(10) 0.0312(4) Uani 1 1 d .
H18B H 0.841788 0.118548 0.883168 0.047 Uiso 1 1 calc GR
H18A H 0.846893 0.209456 0.907525 0.047 Uiso 1 1 calc GR
H18C H 0.908512 0.184554 0.847054 0.047 Uiso 1 1 calc GR
C1 C 0.89080(18) 0.51391(12) 0.86979(11) 0.0322(4) Uani 1 1 d .
H1A H 0.873446 0.539498 0.909348 0.048 Uiso 1 1 calc GR
H1B H 0.818633 0.491202 0.845824 0.048 Uiso 1 1 calc GR
H1C H 0.922669 0.553783 0.842894 0.048 Uiso 1 1 calc GR
C19 C 0.51503(19) 0.38978(14) 0.51743(9) 0.0328(4) Uani 1 1 d .
H19C H 0.472380 0.423820 0.483577 0.049 Uiso 1 1 calc GR
H19A H 0.542787 0.341596 0.497791 0.049 Uiso 1 1 calc GR
H19B H 0.582266 0.419292 0.540339 0.049 Uiso 1 1 calc GR
C12 C 0.97066(18) 0.21941(12) 0.67326(10) 0.0310(4) Uani 1 1 d .
H12A H 1.009317 0.185711 0.644551 0.046 Uiso 1 1 calc GR
H12B H 0.928755 0.185432 0.700262 0.046 Uiso 1 1 calc GR
H12C H 1.029702 0.251237 0.700907 0.046 Uiso 1 1 calc GR
C2 C 0.97092(17) 0.37891(13) 0.96635(9) 0.0305(4) Uani 1 1 d .
H2A H 0.963149 0.418439 0.999995 0.046 Uiso 1 1 calc GR
H2B H 1.035688 0.342376 0.981724 0.046 Uiso 1 1 calc GR
H2C H 0.897864 0.348369 0.956338 0.046 Uiso 1 1 calc GR
C14 C 0.65669(17) 0.38505(13) 0.91212(9) 0.0298(4) Uani 1 1 d .
H14B H 0.594012 0.411055 0.931168 0.045 Uiso 1 1 calc GR
H14C H 0.718796 0.423988 0.908364 0.045 Uiso 1 1 calc GR
H14A H 0.689110 0.340605 0.939797 0.045 Uiso 1 1 calc GR
C21 C 0.28681(19) 0.30364(13) 0.52976(10) 0.0342(4) Uani 1 1 d .
H21A H 0.219825 0.340082 0.516350 0.041 Uiso 1 1 calc R
H21B H 0.309328 0.278379 0.490716 0.041 Uiso 1 1 calc R

loop_
_atom_site_aniso_label
_atom_site_aniso_U_11
_atom_site_aniso_U_22
_atom_site_aniso_U_33
_atom_site_aniso_U_23
_atom_site_aniso_U_13
_atom_site_aniso_U_12
Si6 0.01745(19) 0.0159(2) 0.01915(19) 0.00481(15) 0.00414(15) 0.00059(15)
Si1 0.0164(2) 0.0214(2) 0.0239(2) -0.00487(17) -0.00052(16) 0.00101(17)
Si5 0.01703(19) 0.0199(2) 0.01388(18) 0.00124(15) 0.00220(14) 0.00212(16)
Si7 0.0214(2) 0.0204(2) 0.01362(18) 0.00002(15) -0.00275(15) 0.00111(17)
Si8 0.0225(2) 0.0182(2) 0.0221(2) -0.00298(17) -0.00255(17) -0.00488(17)
Si2 0.01322(18) 0.0182(2) 0.0222(2) 0.00084(16) 0.00096(15) 0.00048(15)
Si3 0.0188(2) 0.0192(2) 0.0211(2) 0.00683(16) 0.00395(16) -0.00024(16)
Si4 0.0217(2) 0.0239(2) 0.01646(19) -0.00100(16) 0.00528(16) 0.00407(18)
Mg2 0.0153(2) 0.0143(2) 0.0116(2) 0.00087(18) -0.00013(17) -0.00097(18)
Mg1 0.0123(2) 0.0160(2) 0.0135(2) 0.00057(18) 0.00104(17) -0.00070(18)
N3 0.0136(5) 0.0157(6) 0.0132(5) 0.0028(4) 0.0013(4) -0.0006(4)
N2 0.0172(6) 0.0157(6) 0.0126(5) 0.0012(4) 0.0034(4) 0.0000(5)
N4 0.0191(6) 0.0156(6) 0.0145(5) -0.0008(4) -0.0020(4) -0.0013(5)
N1 0.0137(6) 0.0186(6) 0.0196(6) -0.0007(5) 0.0009(5) 0.0001(5)
C24 0.0311(9) 0.0273(9) 0.0311(9) 0.0036(7) 0.0004(7) -0.0101(8)
C22 0.0240(9) 0.0341(10) 0.0351(10) -0.0017(8) -0.0097(7) -0.0075(8)
C17 0.0320(9) 0.0231(9) 0.0364(10) -0.0050(7) 0.0096(8) -0.0036(7)
C6 0.0192(7) 0.0214(8) 0.0330(9) 0.0035(7) 0.0032(6) 0.0021(6)
C8 0.0284(9) 0.0241(9) 0.0500(12) 0.0128(8) -0.0042(8) -0.0081(7)
C5 0.0214(8) 0.0260(9) 0.0294(8) 0.0043(7) 0.0068(6) 0.0003(6)
C15 0.0201(8) 0.0281(9) 0.0328(9) 0.0009(7) 0.0110(7) -0.0018(7)
C20 0.0268(8) 0.0252(8) 0.0227(8) 0.0033(6) 0.0029(6) 0.0061(7)
C9 0.0338(10) 0.0385(11) 0.0265(9) 0.0152(8) 0.0141(7) 0.0084(8)
C16 0.0282(9) 0.0274(9) 0.0359(10) 0.0109(8) 0.0156(8) -0.0006(7)
C7 0.0261(8) 0.0214(8) 0.0357(10) -0.0010(7) 0.0040(7) 0.0021(7)
C10 0.0353(10) 0.0419(11) 0.0258(9) 0.0091(8) 0.0167(8) 0.0109(9)
C23 0.0416(11) 0.0256(10) 0.0413(11) -0.0152(8) 0.0033(9) -0.0059(8)
C13 0.0253(8) 0.0247(8) 0.0264(8) 0.0029(7) 0.0005(7) 0.0061(7)
C4 0.0145(7) 0.0297(9) 0.0307(9) -0.0039(7) -0.0023(6) -0.0009(6)
C3 0.0218(8) 0.0277(9) 0.0396(10) -0.0112(8) -0.0009(7) -0.0038(7)
C11 0.0337(10) 0.0393(11) 0.0302(9) -0.0181(8) -0.0008(8) 0.0055(9)
C18 0.0292(9) 0.0252(9) 0.0364(10) 0.0079(8) -0.0036(8) 0.0053(7)
C1 0.0276(9) 0.0229(9) 0.0453(11) -0.0038(8) 0.0029(8) 0.0042(7)
C19 0.0409(11) 0.0408(11) 0.0171(7) 0.0058(7) 0.0063(7) 0.0074(9)
C12 0.0279(9) 0.0257(9) 0.0383(10) 0.0033(8) 0.0017(8) 0.0039(7)
C2 0.0266(9) 0.0421(11) 0.0216(8) -0.0033(7) -0.0003(7) 0.0046(8)
C14 0.0279(9) 0.0426(11) 0.0184(7) -0.0055(7) 0.0016(6) -0.0010(8)
C21 0.0349(10) 0.0338(10) 0.0278(9) -0.0016(8) -0.0144(8) -0.0026(8)

loop_
_atom_type_symbol
_atom_type_description
_atom_type_scat_dispersion_real
_atom_type_scat_dispersion_imag
_atom_type_scat_source
C C 0.0033 0.0016 'International Tables Vol C Tables 4.2.6.8 and 6.1.1.4'
H H 0.0000 0.0000 'International Tables Vol C Tables 4.2.6.8 and 6.1.1.4'
Mg Mg 0.0486 0.0363 'International Tables Vol C Tables 4.2.6.8 and 6.1.1.4'
N N 0.0061 0.0033 'International Tables Vol C Tables 4.2.6.8 and 6.1.1.4'
Si Si 0.0817 0.0704 'International Tables Vol C Tables 4.2.6.8 and 6.1.1.4'

loop_
_geom_angle_atom_site_label_1
_geom_angle_atom_site_label_2
_geom_angle_atom_site_label_3
_geom_angle
N3 Si6 C17 111.84(8)
N3 Si6 C16 103.14(7)
N3 Si6 C18 112.15(8)
C17 Si6 C16 113.09(9)
C18 Si6 C17 106.45(10)
C18 Si6 C16 110.30(10)
N1 Si1 C3 102.93(8)
N1 Si1 C1 110.88(8)
N1 Si1 C2 112.30(8)
C1 Si1 C3 112.86(9)
C2 Si1 C3 108.18(9)
C2 Si1 C1 109.56(9)
N3 Si5 C15 101.68(7)
N3 Si5 C13 109.25(7)
N3 Si5 C14 116.87(8)
C13 Si5 C15 114.83(9)
C14 Si5 C15 106.08(9)
C14 Si5 C13 108.25(9)
N4 Si7 C20 114.69(7)
N4 Si7 C19 112.47(8)
N4 Si7 C21 104.37(8)
C20 Si7 C21 108.27(10)
C19 Si7 C20 108.65(9)
C19 Si7 C21 108.06(10)
N4 Si8 C24 116.97(8)
N4 Si8 C22 103.16(8)
N4 Si8 C23 113.80(9)
C24 Si8 C22 107.79(10)
C24 Si8 C23 106.64(10)
C22 Si8 C23 108.02(10)
N1 Si2 C6 112.78(8)
N1 Si2 C5 113.37(8)
N1 Si2 C4 103.26(7)
C6 Si2 C5 109.18(8)
C6 Si2 C4 110.07(9)
C5 Si2 C4 107.92(9)
N2 Si3 C8 112.74(8)
N2 Si3 C9 102.42(8)
N2 Si3 C7 112.15(8)
C8 Si3 C9 107.27(10)
C7 Si3 C8 106.49(10)
C7 Si3 C9 115.84(9)
N2 Si4 C10 103.25(8)
N2 Si4 C11 111.38(8)
N2 Si4 C12 112.05(8)
C11 Si4 C10 111.46(11)
C12 Si4 C10 112.71(9)
C12 Si4 C11 106.14(10)
N2 Mg2 N3 91.09(5)
N4 Mg2 N3 132.41(6)
N4 Mg2 N2 136.46(6)
N3 Mg1 N2 92.76(5)
N1 Mg1 N3 133.55(6)
N1 Mg1 N2 133.61(6)
Si6 N3 Si5 106.46(7)
Si6 N3 Mg2 115.55(7)
Si6 N3 Mg1 113.25(7)
Si5 N3 Mg2 107.20(6)
Si5 N3 Mg1 125.48(7)
Mg1 N3 Mg2 87.96(5)
Si3 N2 Mg2 122.78(7)
Si3 N2 Mg1 114.19(7)
Si4 N2 Si3 107.09(7)
Si4 N2 Mg2 110.30(7)
Si4 N2 Mg1 113.60(7)
Mg1 N2 Mg2 88.14(5)
Si7 N4 Si8 107.69(7)
Si7 N4 Mg2 122.33(8)
Si8 N4 Mg2 129.39(8)
Si1 N1 Si2 108.48(7)
Si1 N1 Mg1 119.78(7)
Si2 N1 Mg1 131.71(8)
C21 C22 Si8 105.40(13)
C16 C15 Si5 105.43(12)
C10 C9 Si3 104.11(12)
C15 C16 Si6 109.12(12)
C9 C10 Si4 105.69(12)
C3 C4 Si2 106.58(12)
C4 C3 Si1 103.42(12)
C22 C21 Si7 105.87(12)

loop_
_geom_bond_atom_site_label_1
_geom_bond_atom_site_label_2
_geom_bond_distance
Si6 N3 1.7659(14)
Si6 C17 1.873(2)
Si6 C16 1.8888(18)
Si6 C18 1.8631(19)
Si1 N1 1.7208(14)
Si1 C3 1.8886(19)
Si1 C1 1.885(2)
Si1 C2 1.879(2)
Si5 N3 1.7697(13)
Si5 C15 1.8764(18)
Si5 C13 1.8681(18)
Si5 C14 1.8618(18)
Si7 N4 1.7323(14)
Si7 C20 1.8805(19)
Si7 C19 1.874(2)
Si7 C21 1.891(2)
Si8 N4 1.7363(14)
Si8 C24 1.874(2)
Si8 C22 1.882(2)
Si8 C23 1.882(2)
Si2 N1 1.7226(14)
Si2 C6 1.8797(18)
Si2 C5 1.8829(18)
Si2 C4 1.8966(18)
Si3 N2 1.7687(14)
Si3 C8 1.870(2)
Si3 C9 1.8838(19)
Si3 C7 1.8685(19)
Si4 N2 1.7654(13)
Si4 C10 1.880(2)
Si4 C11 1.870(2)
Si4 C12 1.869(2)
Mg2 N3 2.1189(13)
Mg2 N2 2.1095(14)
Mg2 N4 1.9854(14)
Mg1 N3 2.0834(14)
Mg1 N2 2.0862(13)
Mg1 N1 1.9537(14)
C22 C21 1.547(3)
C15 C16 1.551(3)
C9 C10 1.561(3)
C4 C3 1.556(3)
